data_1510239
loop_
_publ_author_name
'Xiao, G.'
'Bakhshai, A.'
'Cieplak, M.Z.'
'Stalick, J.K.'
'Rhyne, J.J.'
'Artymowicz, D.'
'Chien, G.L.'

_publ_section_title
;
 Incorporation of gold into YBa2Cu3O7: structure and Tc enhancement
;
_journal_name_full 'Physical Review, Serie 3. B - Condensed Matter (18,1978-)'
_journal_page_first 6200
_journal_page_last 6208
_journal_paper_doi 10.1103/PhysRevB.42.6200
_journal_volume 42
_journal_year 1990
_chemical_formula_sum 'Au0.08 Ba2 Cu2.92 O7.04 Y'
_chemical_name_systematic 'Y Ba2 Cu2.92 Au0.08 O7.04'
_space_group_IT_number 47
_symmetry_space_group_name_Hall '-P 2 2'
_symmetry_space_group_name_H-M 'P m m m'
_cell_angle_alpha 90
_cell_angle_beta 90
_cell_angle_gamma 90
_cell_formula_units_Z 1
_cell_length_a 3.8197
_cell_length_b 3.8888
_cell_length_c 11.7121
_cell_volume 173.972
_citation_journal_id_ASTM PRBMDO
_cod_data_source_file gold_3.cif
_cod_data_source_block Au0.08Ba2Cu2.92O7.04Y1
_cod_original_cell_volume 173.9721
_cod_original_formula_sum 'Au0.08 Ba2 Cu2.92 O7.04 Y1'
_cod_database_code 1510239

loop_
_symmetry_equiv_pos_as_xyz
x,y,z
-x,-y,z
x,-y,-z
-x,y,-z
-x,-y,-z
x,y,-z
-x,y,z
x,-y,z

loop_
_atom_site_label
_atom_site_type_symbol
_atom_site_fract_x
_atom_site_fract_y
_atom_site_fract_z
_atom_site_occupancy
_atom_site_U_iso_or_equiv
O1 O-2 0 0 0.1596 1 0.0
O4 O-2 0 0.5 0 1 0.0
Au1 Au+3 0 0 0 0.08 0.0
O2 O-2 0.5 0 0.379 1 0.0
Cu2 Cu+2 0 0 0.3557 1 0.0
O5 O-2 0.5 0 0 0.04 0.0
Cu1 Cu+2 0 0 0 0.92 0.0
Ba1 Ba+2 0.5 0.5 0.1848 1 0.0
O3 O-2 0 0.5 0.3779 1 0.0
Y1 Y+3 0.5 0.5 0.5 1 0.0
